data_2008593
loop_
_publ_author_name
'S.Shanmuga Sundara Raj'
'Hoong-Kun Fun'
'Zhong-Lin Lu'
'Wen Xiao'
'Ye-Xiang Tong'
'Bei-Sheng Kang'

_publ_section_title
;
 <i>p</i>-Methoxybenzaldehyde isonicotinoylhydrazone monohydrate
;
_journal_issue 6
_journal_name_full 'Acta Crystallographica Section C'
_journal_page_first 942
_journal_page_last 944
_journal_paper_doi 10.1107/S0108270199002486
_journal_volume 55
_journal_year 1999
_chemical_formula_moiety 'C14 H13 N3 O2, H2 O'
_chemical_formula_sum 'C14 H15 N3 O3'
_chemical_formula_weight 273.29
_chemical_name_systematic
;
p-Methoxybenzaldehyde Isonicotinoyl Hydrazone Monohydrate
;
_space_group_IT_number 14
_symmetry_cell_setting monoclinic
_symmetry_space_group_name_Hall '-P 2ybc'
_symmetry_space_group_name_H-M 'P 1 21/c 1'
_audit_creation_method SHELXL-97
_cell_angle_alpha 90.00
_cell_angle_beta 96.7270(10)
_cell_angle_gamma 90.00
_cell_formula_units_Z 4
_cell_length_a 7.3875(2)
_cell_length_b 12.4718(3)
_cell_length_c 14.8382(4)
_cell_measurement_reflns_used 6564
_cell_measurement_temperature 293(2)
_cell_measurement_theta_max 33.24
_cell_measurement_theta_min 2.76
_cell_volume 1357.71(6)
_computing_cell_refinement 'SAINT (Siemens, 1996)'
_computing_data_collection 'SMART (Siemens, 1996)'
_computing_data_reduction SAINT
_computing_molecular_graphics SHELXTL
_computing_publication_material 'SHELXTL and PARST (Nardelli, 1995)'
_computing_structure_refinement SHELXTL
_computing_structure_solution 'SHELXTL (Sheldrick, 1997)'
_diffrn_ambient_temperature 293(2)
_diffrn_detector_area_resol_mean 8.33
_diffrn_measured_fraction_theta_full 0.970
_diffrn_measured_fraction_theta_max 0.970
_diffrn_measurement_device_type
;
Siemens SMART CCD area detector diffractometer
;
_diffrn_measurement_method '\w scan'
_diffrn_radiation_monochromator graphite
_diffrn_radiation_source 'fine-focus sealed tube'
_diffrn_radiation_type MoK\a
_diffrn_radiation_wavelength 0.71073
_diffrn_reflns_av_R_equivalents 0.0211
_diffrn_reflns_av_sigmaI/netI 0.0303
_diffrn_reflns_limit_h_max 10
_diffrn_reflns_limit_h_min -11
_diffrn_reflns_limit_k_max 8
_diffrn_reflns_limit_k_min -19
_diffrn_reflns_limit_l_max 22
_diffrn_reflns_limit_l_min -21
_diffrn_reflns_number 12180
_diffrn_reflns_theta_full 33.09
_diffrn_reflns_theta_max 33.09
_diffrn_reflns_theta_min 2.76
_exptl_absorpt_coefficient_mu 0.096
_exptl_absorpt_correction_type none
_exptl_crystal_colour colourless
_exptl_crystal_density_diffrn 1.337
_exptl_crystal_density_method 'not measured'
_exptl_crystal_description parallelepiped
_exptl_crystal_F_000 576
_exptl_crystal_size_max 0.50
_exptl_crystal_size_mid 0.42
_exptl_crystal_size_min 0.32
_refine_diff_density_max 0.313
_refine_diff_density_min -0.169
_refine_ls_extinction_method none
_refine_ls_goodness_of_fit_ref 1.056
_refine_ls_hydrogen_treatment refall
_refine_ls_matrix_type full
_refine_ls_number_parameters 241
_refine_ls_number_reflns 5003
_refine_ls_number_restraints 0
_refine_ls_restrained_S_all 1.056
_refine_ls_R_factor_all 0.0722
_refine_ls_R_factor_gt 0.0485
_refine_ls_shift/su_max 0.001
_refine_ls_shift/su_mean 0.000
_refine_ls_structure_factor_coef Fsqd
_refine_ls_weighting_details 'calc w = 1/[\s^2^(Fo^2^)+(0.0683P)^2^+0.1724P] where P=(Fo^2^+2Fc^2^)/3'
_refine_ls_weighting_scheme calc
_refine_ls_wR_factor_ref 0.1413
_reflns_number_gt 3596
_reflns_number_total 5003
_reflns_threshold_expression I>2\s(I)
_cod_data_source_file na1409.cif
_cod_data_source_block lg009m
_cod_original_sg_symbol_H-M 'P 21/c'
_cod_database_code 2008593
_cod_database_fobs_code 2008593

loop_
_symmetry_equiv_pos_as_xyz
'x, y, z'
'-x, y+1/2, -z+1/2'
'-x, -y, -z'
'x, -y-1/2, z-1/2'

loop_
_atom_site_label
_atom_site_fract_x
_atom_site_fract_y
_atom_site_fract_z
_atom_site_U_iso_or_equiv
_atom_site_adp_type
_atom_site_calc_flag
_atom_site_refinement_flags
_atom_site_occupancy
_atom_site_disorder_assembly
_atom_site_disorder_group
_atom_site_type_symbol
N1 .70214(14) .03891(8) .59693(6) .0342(2) Uani d . 1 . . N
N2 .66633(14) -.01324(8) .67581(6) .0328(2) Uani d . 1 . . N
N3 .63532(18) -.14163(11) .99441(7) .0517(3) Uani d . 1 . . N
O1 .92922(13) .09076(7) .19091(5) .0433(2) Uani d . 1 . . O
O2 .64948(16) .14341(7) .75398(6) .0500(3) Uani d . 1 . . O
C1 .9782(2) .19821(12) .16978(10) .0476(3) Uani d . 1 . . C
C2 .88233(15) .07066(9) .27590(7) .0320(2) Uani d . 1 . . C
C3 .83699(18) -.03502(10) .29195(8) .0384(3) Uani d . 1 . . C
C4 .78607(18) -.06398(9) .37545(8) .0381(2) Uani d . 1 . . C
C5 .77676(14) .01178(9) .44435(7) .0308(2) Uani d . 1 . . C
C6 .82191(18) .11763(9) .42693(7) .0375(2) Uani d . 1 . . C
C7 .87548(18) .14785(9) .34352(7) .0379(2) Uani d . 1 . . C
C8 .72587(16) -.02504(9) .53175(7) .0341(2) Uani d . 1 . . C
C9 .64831(16) .04478(9) .75097(7) .0333(2) Uani d . 1 . . C
C10 .63494(16) -.02158(9) .83496(7) .0323(2) Uani d . 1 . . C
C11 .53860(16) -.11701(9) .83567(7) .0349(2) Uani d . 1 . . C
C12 .5417(2) -.17403(11) .91635(9) .0433(3) Uani d . 1 . . C
C13 .7245(2) -.04824(13) .99378(8) .0524(3) Uani d . 1 . . C
C14 .7274(2) .01470(12) .91687(8) .0450(3) Uani d . 1 . . C
O1W .62884(18) -.25227(8) 1.15972(7) .0527(3) Uani d . 1 . . O
H1A 1.011(3) .1935(15) .1073(13) .065(5) Uiso d . 1 . . H
H1B 1.087(3) .2228(16) .2113(13) .069(5) Uiso d . 1 . . H
H1C .880(3) .2499(14) .1751(12) .063(5) Uiso d . 1 . . H
H3 .839(2) -.0875(15) .2448(11) .058(5) Uiso d . 1 . . H
H4 .756(3) -.1393(16) .3873(12) .062(5) Uiso d . 1 . . H
H6 .812(2) .1717(13) .4731(11) .053(4) Uiso d . 1 . . H
H7 .903(2) .2219(15) .3306(11) .055(4) Uiso d . 1 . . H
H8 .711(2) -.1014(14) .5395(11) .047(4) Uiso d . 1 . . H
H11 .470(2) -.1455(12) .7830(10) .045(4) Uiso d . 1 . . H
H12 .476(3) -.2422(15) .9163(12) .061(5) Uiso d . 1 . . H
H13 .791(3) -.0250(14) 1.0515(13) .066(5) Uiso d . 1 . . H
H14 .801(2) .0817(16) .9190(11) .061(5) Uiso d . 1 . . H
H1N2 .661(2) -.0867(15) .6768(10) .050(4) Uiso d . 1 . . H
H1W1 .632(3) -.2168(18) 1.1068(15) .078(6) Uiso d . 1 . . H
H2W1 .541(3) -.2193(18) 1.1842(15) .082(7) Uiso d . 1 . . H

loop_
_atom_site_aniso_label
_atom_site_aniso_U_11
_atom_site_aniso_U_22
_atom_site_aniso_U_33
_atom_site_aniso_U_12
_atom_site_aniso_U_13
_atom_site_aniso_U_23
N1 .0406(5) .0367(5) .0263(4) .0010(4) .0076(3) .0054(3)
N2 .0442(5) .0302(4) .0250(4) .0012(4) .0084(3) .0023(3)
N3 .0648(8) .0602(7) .0320(5) .0146(6) .0136(5) .0106(5)
O1 .0606(6) .0427(5) .0292(4) -.0025(4) .0155(4) .0030(3)
O2 .0781(7) .0306(4) .0448(5) -.0044(4) .0217(5) -.0024(3)
C1 .0593(8) .0453(7) .0412(6) .0027(6) .0182(6) .0118(5)
C2 .0348(5) .0359(5) .0259(4) .0017(4) .0060(4) .0019(4)
C3 .0528(7) .0339(5) .0302(5) -.0025(5) .0116(5) -.0042(4)
C4 .0511(7) .0301(5) .0346(5) -.0038(5) .0115(5) -.0004(4)
C5 .0329(5) .0342(5) .0256(4) .0016(4) .0053(4) .0027(4)
C6 .0522(7) .0328(5) .0282(5) .0007(5) .0081(4) -.0018(4)
C7 .0546(7) .0295(5) .0307(5) -.0010(5) .0093(5) .0022(4)
C8 .0393(6) .0355(6) .0281(4) .0001(4) .0067(4) .0031(4)
C9 .0383(5) .0330(5) .0297(5) .0003(4) .0094(4) .0001(4)
C10 .0374(5) .0344(5) .0264(4) .0031(4) .0086(4) -.0015(4)
C11 .0398(6) .0356(5) .0306(5) .0021(4) .0089(4) .0004(4)
C12 .0516(7) .0409(6) .0402(6) .0062(5) .0167(5) .0082(5)
C13 .0641(9) .0657(9) .0267(5) .0072(7) .0024(5) -.0021(5)
C14 .0536(8) .0500(7) .0316(5) -.0036(6) .0052(5) -.0073(5)
O1W .0818(8) .0391(5) .0403(5) .0098(5) .0196(5) .0075(4)

loop_
_atom_type_symbol
_atom_type_description
_atom_type_scat_dispersion_real
_atom_type_scat_dispersion_imag
_atom_type_scat_source
C C 0.0033 0.0016 'International Tables Vol C Tables 4.2.6.8 and 6.1.1.4'
H H 0.0000 0.0000 'International Tables Vol C Tables 4.2.6.8 and 6.1.1.4'
N N 0.0061 0.0033 'International Tables Vol C Tables 4.2.6.8 and 6.1.1.4'
O O 0.0106 0.0060 'International Tables Vol C Tables 4.2.6.8 and 6.1.1.4'

loop_
_geom_angle_atom_site_label_1
_geom_angle_atom_site_label_2
_geom_angle_atom_site_label_3
_geom_angle
_geom_angle_publ_flag
C8 N1 N2 113.59(9) y
C9 N2 N1 119.45(9) y
C13 N3 C12 117.43(11) ?
C2 O1 C1 118.06(10) ?
O1 C2 C3 115.10(10) ?
O1 C2 C7 124.76(10) ?
C3 C2 C7 120.14(10) ?
C4 C3 C2 119.86(10) ?
C3 C4 C5 121.29(11) ?
C6 C5 C4 118.08(10) ?
C6 C5 C8 123.56(10) ?
C4 C5 C8 118.33(10) ?
C5 C6 C7 121.31(10) ?
C6 C7 C2 119.30(11) ?
N1 C8 C5 123.01(10) ?
O2 C9 N2 124.41(10) y
O2 C9 C10 121.27(10) y
N2 C9 C10 114.27(9) y
C11 C10 C14 118.03(11) ?
C11 C10 C9 124.06(10) ?
C14 C10 C9 117.91(11) ?
C10 C11 C12 119.24(11) ?
N3 C12 C11 123.03(13) ?
N3 C13 C14 123.58(13) ?
C13 C14 C10 118.63(13) ?

loop_
_geom_bond_atom_site_label_1
_geom_bond_atom_site_label_2
_geom_bond_site_symmetry_2
_geom_bond_distance
_geom_bond_publ_flag
N1 C8 . 1.281(2) y
N1 N2 . 1.3910(10) y
N2 C9 . 1.3490(10) y
N3 C13 . 1.339(2) ?
N3 C12 . 1.3399(19) ?
O1 C2 . 1.3700(10) y
O1 C1 . 1.432(2) y
O2 C9 . 1.2310(10) y
C2 C3 . 1.3874(16) ?
C2 C7 . 1.3957(15) ?
C3 C4 . 1.3842(16) ?
C4 C5 . 1.3997(15) ?
C5 C6 . 1.3932(16) ?
C5 C8 . 1.4660(10) y
C6 C7 . 1.3947(15) ?
C9 C10 . 1.509(2) y
C10 C11 . 1.3874(16) ?
C10 C14 . 1.3978(16) ?
C11 C12 . 1.3902(16) ?
C13 C14 . 1.3873(19) ?

loop_
_geom_hbond_atom_site_label_D
_geom_hbond_atom_site_label_H
_geom_hbond_atom_site_label_A
_geom_hbond_site_symmetry_A
_geom_hbond_distance_DH
_geom_hbond_distance_HA
_geom_hbond_distance_DA
_geom_hbond_angle_DHA
_geom_hbond_publ_flag
O1W H1W1 N3 1_555 0.90(2) 1.92(2) 2.820(2) 179(2) yes
N2 H1N2 O1W 4_555 0.92(2) 2.04(2) 2.9450(10) 171.0(10) yes
O1W H2W1 O2 3_657 0.88(2) 2.00(2) 2.886(2) 177(2) yes

loop_
_geom_torsion_atom_site_label_1
_geom_torsion_atom_site_label_2
_geom_torsion_atom_site_label_3
_geom_torsion_atom_site_label_4
_geom_torsion
_geom_torsion_publ_flag
C8 N1 N2 C9 176.50(10) y
C1 O1 C2 C3 -179.81(12) ?
C1 O1 C2 C7 1.19(18) ?
O1 C2 C3 C4 -179.49(11) ?
C7 C2 C3 C4 -0.44(19) ?
C2 C3 C4 C5 0.9(2) ?
C3 C4 C5 C6 -0.56(18) ?
C3 C4 C5 C8 -178.62(12) ?
C4 C5 C6 C7 -0.18(19) ?
C8 C5 C6 C7 177.77(12) ?
C5 C6 C7 C2 0.6(2) ?
O1 C2 C7 C6 178.67(12) ?
C3 C2 C7 C6 -0.29(19) ?
N2 N1 C8 C5 -175.90(10) y
C6 C5 C8 N1 6.70(18) ?
C4 C5 C8 N1 -175.35(12) ?
N1 N2 C9 O2 5.0(2) y
N1 N2 C9 C10 -172.20(10) y
O2 C9 C10 C11 143.30(13) ?
N2 C9 C10 C11 -39.40(16) ?
O2 C9 C10 C14 -37.58(17) ?
N2 C9 C10 C14 139.72(12) ?
C14 C10 C11 C12 -1.83(17) ?
C9 C10 C11 C12 177.29(11) ?
C13 N3 C12 C11 2.0(2) ?
C10 C11 C12 N3 -0.51(19) ?
C12 N3 C13 C14 -1.2(2) ?
N3 C13 C14 C10 -1.1(2) ?
C11 C10 C14 C13 2.56(19) ?
C9 C10 C14 C13 -176.62(12) ?

loop_
_cod_related_entry_id
_cod_related_entry_database
_cod_related_entry_code
1 ChemSpider 21180248
